data_2224410
loop_
_publ_author_name
'Zhang, Lai-Jun'
'Shen, Xing-Can'
'Yang, Yan'
'Liang, Hong'

_publ_section_title
;
 Bis(2-aminothiazole-4-acetato)aquazinc(II)
;
_journal_coeditor_code RK2177
_journal_issue 12
_journal_name_full 'Acta Crystallographica Section E'
_journal_page_first m1517
_journal_paper_doi 10.1107/S1600536809045589
_journal_volume 65
_journal_year 2009
_chemical_formula_iupac '[Zn (C5 H5 N2 O2 S1)2 (H2 O1)]'
_chemical_formula_moiety 'C10 H12 N4 O5 S2 Zn'
_chemical_formula_sum 'C10 H12 N4 O5 S2 Zn'
_chemical_formula_weight 397.77
_chemical_name_systematic
;
Bis(2-aminothiazole-4-acetato)aquazinc(II)
;
_space_group_IT_number 15
_symmetry_cell_setting monoclinic
_symmetry_space_group_name_Hall '-C 2yc'
_symmetry_space_group_name_H-M 'C 1 2/c 1'
_atom_sites_solution_hydrogens geom
_atom_sites_solution_primary direct
_atom_sites_solution_secondary difmap
_audit_creation_method SHELXL97
_cell_angle_alpha 90.00
_cell_angle_beta 91.24(3)
_cell_angle_gamma 90.00
_cell_formula_units_Z 4
_cell_length_a 11.715(2)
_cell_length_b 9.822(2)
_cell_length_c 12.580(3)
_cell_measurement_reflns_used 1742
_cell_measurement_temperature 295(2)
_cell_measurement_theta_max 25.5
_cell_measurement_theta_min 2.71
_cell_volume 1447.2(5)
_computing_cell_refinement 'SAINT-Plus (Bruker, 2005)'
_computing_data_collection 'APEX2 (Bruker, 2005)'
_computing_data_reduction 'SAINT-Plus (Bruker, 2005)'
_computing_molecular_graphics 'SHELXTL (Sheldrick, 2008)'
_computing_publication_material 'SHELXTL (Sheldrick, 2008)'
_computing_structure_refinement 'SHELXL97 (Sheldrick, 2008)'
_computing_structure_solution 'SHELXS97 (Sheldrick, 2008)'
_diffrn_ambient_temperature 295(2)
_diffrn_measured_fraction_theta_full 0.968
_diffrn_measured_fraction_theta_max 0.968
_diffrn_measurement_device_type 'Bruker APEXII CCD area-detector'
_diffrn_measurement_method '\f and \w'
_diffrn_radiation_monochromator graphite
_diffrn_radiation_source 'fine-focus sealed tube'
_diffrn_radiation_type MoK\a
_diffrn_radiation_wavelength 0.71073
_diffrn_reflns_av_R_equivalents 0.0422
_diffrn_reflns_av_sigmaI/netI 0.0566
_diffrn_reflns_limit_h_max 9
_diffrn_reflns_limit_h_min -15
_diffrn_reflns_limit_k_max 12
_diffrn_reflns_limit_k_min -10
_diffrn_reflns_limit_l_max 16
_diffrn_reflns_limit_l_min -16
_diffrn_reflns_number 4633
_diffrn_reflns_theta_full 28.27
_diffrn_reflns_theta_max 28.27
_diffrn_reflns_theta_min 2.71
_exptl_absorpt_coefficient_mu 2.014
_exptl_absorpt_correction_T_max 0.8555
_exptl_absorpt_correction_T_min 0.7941
_exptl_absorpt_correction_type multi-scan
_exptl_absorpt_process_details '(SADABS; Bruker, 2005)'
_exptl_crystal_colour colourless
_exptl_crystal_density_diffrn 1.826
_exptl_crystal_density_method 'not measured'
_exptl_crystal_description block
_exptl_crystal_F_000 808
_exptl_crystal_size_max 0.12
_exptl_crystal_size_mid 0.10
_exptl_crystal_size_min 0.08
_refine_diff_density_max 0.368
_refine_diff_density_min -0.425
_refine_ls_extinction_method none
_refine_ls_goodness_of_fit_ref 1.023
_refine_ls_hydrogen_treatment constr
_refine_ls_matrix_type full
_refine_ls_number_parameters 101
_refine_ls_number_reflns 1742
_refine_ls_number_restraints 0
_refine_ls_restrained_S_all 1.023
_refine_ls_R_factor_all 0.0741
_refine_ls_R_factor_gt 0.0413
_refine_ls_shift/su_max 0.000
_refine_ls_shift/su_mean 0.000
_refine_ls_structure_factor_coef Fsqd
_refine_ls_weighting_details 'calc w=1/[\s^2^(Fo^2^)+(0.046P)^2^] where P=(Fo^2^+2Fc^2^)/3'
_refine_ls_weighting_scheme calc
_refine_ls_wR_factor_gt 0.0870
_refine_ls_wR_factor_ref 0.1012
_reflns_number_gt 1214
_reflns_number_total 1742
_reflns_threshold_expression I>2\s(I)
_cod_data_source_file rk2177.cif
_cod_data_source_block I
_cod_original_sg_symbol_H-M 'C 2/c'
_cod_database_code 2224410
_cod_database_fobs_code 2224410

loop_
_symmetry_equiv_pos_as_xyz
'x, y, z'
'-x, y, -z+1/2'
'x+1/2, y+1/2, z'
'-x+1/2, y+1/2, -z+1/2'
'-x, -y, -z'
'x, -y, z-1/2'
'-x+1/2, -y+1/2, -z'
'x+1/2, -y+1/2, z-1/2'

loop_
_atom_site_type_symbol
_atom_site_label
_atom_site_fract_x
_atom_site_fract_y
_atom_site_fract_z
_atom_site_U_iso_or_equiv
_atom_site_adp_type
_atom_site_calc_flag
_atom_site_refinement_flags
_atom_site_occupancy
_atom_site_disorder_assembly
_atom_site_disorder_group
Zn Zn1 0.5000 0.77073(6) 0.2500 0.03185(19) Uani d S 1 . .
S S1 0.42899(9) 0.81081(12) 0.60112(7) 0.0498(3) Uani d . 1 . .
O O1 0.32429(19) 0.7822(3) 0.21472(18) 0.0392(6) Uani d . 1 . .
O O2 0.16766(19) 0.9045(3) 0.19131(17) 0.0411(6) Uani d . 1 . .
O O3 0.5000 0.5698(4) 0.2500 0.0499(10) Uani d S 1 . .
H H3 0.5551 0.5241 0.2253 0.075 Uiso d R 1 . .
N N1 0.4607(2) 0.8338(3) 0.3999(2) 0.0329(7) Uani d . 1 . .
N N2 0.6077(3) 0.7192(4) 0.4935(2) 0.0536(9) Uani d . 1 . .
H H1A 0.6459 0.7073 0.4366 0.064 Uiso calc R 1 . .
H H1B 0.6340 0.6893 0.5534 0.064 Uiso calc R 1 . .
C C5 0.2579(3) 0.8773(4) 0.2413(2) 0.0302(8) Uani d . 1 . .
C C1 0.5089(3) 0.7835(4) 0.4888(3) 0.0382(8) Uani d . 1 . .
C C3 0.3572(3) 0.8988(4) 0.4224(3) 0.0349(8) Uani d . 1 . .
C C2 0.3275(3) 0.8960(4) 0.5241(3) 0.0432(9) Uani d . 1 . .
H H2 0.2612 0.9346 0.5502 0.052 Uiso calc R 1 . .
C C4 0.2909(3) 0.9663(4) 0.3346(3) 0.0417(9) Uani d . 1 . .
H H4A 0.3355 1.0420 0.3087 0.050 Uiso calc R 1 . .
H H4B 0.2217 1.0037 0.3640 0.050 Uiso calc R 1 . .

loop_
_atom_site_aniso_label
_atom_site_aniso_U_11
_atom_site_aniso_U_22
_atom_site_aniso_U_33
_atom_site_aniso_U_12
_atom_site_aniso_U_13
_atom_site_aniso_U_23
Zn1 0.0295(3) 0.0373(4) 0.0286(3) 0.000 -0.0023(2) 0.000
S1 0.0541(7) 0.0690(8) 0.0262(5) -0.0060(5) -0.0011(4) 0.0010(4)
O1 0.0309(13) 0.0479(16) 0.0384(14) 0.0085(11) -0.0078(11) -0.0132(12)
O2 0.0339(14) 0.0525(17) 0.0365(14) 0.0091(11) -0.0070(11) -0.0076(12)
O3 0.031(2) 0.034(2) 0.085(3) 0.000 0.0120(18) 0.000
N1 0.0329(16) 0.0388(18) 0.0266(14) 0.0008(13) -0.0058(12) 0.0007(12)
N2 0.049(2) 0.075(3) 0.0363(18) 0.0228(18) -0.0075(15) 0.0126(17)
C5 0.0248(17) 0.039(2) 0.0272(17) -0.0004(14) -0.0009(13) 0.0011(14)
C1 0.044(2) 0.043(2) 0.0274(18) -0.0075(17) -0.0048(15) 0.0016(15)
C3 0.0353(19) 0.036(2) 0.0331(19) -0.0005(15) -0.0062(14) -0.0086(15)
C2 0.039(2) 0.054(3) 0.037(2) -0.0001(18) -0.0008(16) -0.0158(17)
C4 0.041(2) 0.042(2) 0.042(2) 0.0084(16) -0.0086(16) -0.0108(17)

loop_
_atom_type_symbol
_atom_type_description
_atom_type_scat_dispersion_real
_atom_type_scat_dispersion_imag
_atom_type_scat_source
C C 0.0033 0.0016 'International Tables Vol C Tables 4.2.6.8 and 6.1.1.4'
H H 0.0000 0.0000 'International Tables Vol C Tables 4.2.6.8 and 6.1.1.4'
N N 0.0061 0.0033 'International Tables Vol C Tables 4.2.6.8 and 6.1.1.4'
O O 0.0106 0.0060 'International Tables Vol C Tables 4.2.6.8 and 6.1.1.4'
S S 0.1246 0.1234 'International Tables Vol C Tables 4.2.6.8 and 6.1.1.4'
Zn Zn 0.2839 1.4301 'International Tables Vol C Tables 4.2.6.8 and 6.1.1.4'

loop_
_geom_angle_atom_site_label_1
_geom_angle_atom_site_label_2
_geom_angle_atom_site_label_3
_geom_angle_site_symmetry_1
_geom_angle_site_symmetry_3
_geom_angle
_geom_angle_publ_flag
O3 Zn1 N1 . . 107.61(8) ?
O3 Zn1 N1 . 2_655 107.61(8) ?
N1 Zn1 N1 . 2_655 144.78(17) ?
O3 Zn1 O1 . 2_655 93.07(7) ?
N1 Zn1 O1 . 2_655 91.60(10) ?
N1 Zn1 O1 2_655 2_655 86.54(10) ?
O3 Zn1 O1 . . 93.07(7) ?
N1 Zn1 O1 . . 86.54(10) ?
N1 Zn1 O1 2_655 . 91.60(10) ?
O1 Zn1 O1 2_655 . 173.87(14) ?
C1 S1 C2 . . 89.73(17) ?
C5 O1 Zn1 . . 126.1(2) ?
Zn1 O3 H3 . . 121.8 ?
H3 O3 H3 . 2_655 116.3 ?
C1 N1 C3 . . 110.5(3) ?
C1 N1 Zn1 . . 124.0(3) ?
C3 N1 Zn1 . . 122.4(2) ?
C1 N2 H1A . . 120.0 ?
C1 N2 H1B . . 120.0 ?
H1A N2 H1B . . 120.0 ?
O2 C5 O1 . . 122.9(3) ?
O2 C5 C4 . . 118.0(3) ?
O1 C5 C4 . . 119.0(3) ?
N2 C1 N1 . . 124.7(3) ?
N2 C1 S1 . . 121.8(3) ?
N1 C1 S1 . . 113.6(3) ?
C2 C3 N1 . . 115.4(3) ?
C2 C3 C4 . . 125.2(3) ?
N1 C3 C4 . . 119.5(3) ?
C3 C2 S1 . . 110.8(3) ?
C3 C2 H2 . . 124.6 ?
S1 C2 H2 . . 124.6 ?
C3 C4 C5 . . 116.1(3) ?
C3 C4 H4A . . 108.3 ?
C5 C4 H4A . . 108.3 ?
C3 C4 H4B . . 108.3 ?
C5 C4 H4B . . 108.3 ?
H4A C4 H4B . . 107.4 ?

loop_
_geom_bond_atom_site_label_1
_geom_bond_atom_site_label_2
_geom_bond_site_symmetry_2
_geom_bond_distance
_geom_bond_publ_flag
Zn1 O3 . 1.974(4) ?
Zn1 N1 . 2.047(3) ?
Zn1 N1 2_655 2.047(3) ?
Zn1 O1 2_655 2.099(2) ?
Zn1 O1 . 2.099(2) ?
S1 C1 . 1.733(4) ?
S1 C2 . 1.733(4) ?
O1 C5 . 1.266(4) ?
O2 C5 . 1.247(3) ?
O3 H3 . 0.8500 ?
N1 C1 . 1.336(4) ?
N1 C3 . 1.404(4) ?
N2 C1 . 1.319(5) ?
N2 H1A . 0.8600 ?
N2 H1B . 0.8600 ?
C5 C4 . 1.507(5) ?
C3 C2 . 1.335(4) ?
C3 C4 . 1.492(5) ?
C2 H2 . 0.9300 ?
C4 H4A . 0.9700 ?
C4 H4B . 0.9700 ?

loop_
_geom_hbond_atom_site_label_D
_geom_hbond_atom_site_label_H
_geom_hbond_atom_site_label_A
_geom_hbond_site_symmetry_A
_geom_hbond_distance_DH
_geom_hbond_distance_HA
_geom_hbond_distance_DA
_geom_hbond_angle_DHA
O3 H3 O2 3_545 0.85 1.82 2.664(3) 169.7
N2 H1A O1 2_655 0.86 2.08 2.822(4) 144.6
N2 H1B O2 8_566 0.86 2.00 2.844(4) 168.5
